data_4504797
loop_
_publ_author_name
'Trivedi, Darshak R.'
'Dastidar, Parthasarathi'

_publ_section_title
;
 Supramolecular Hydrogen Bond Isomerism in Organic Salts:&#x2009; A
 Transition from 0D to 1D
;
_journal_issue 4
_journal_name_full 'Crystal Growth &amp; Design'
_journal_page_first 1022
_journal_paper_doi 10.1021/cg050674r
_journal_volume 6
_journal_year 2006
_chemical_formula_sum 'C28 H55 N O2'
_chemical_formula_weight 437.73
_chemical_name_systematic
; 
 ? 
;
_space_group_IT_number 2
_symmetry_cell_setting triclinic
_symmetry_space_group_name_Hall '-P 1'
_symmetry_space_group_name_H-M 'P -1'
_atom_sites_solution_hydrogens geom
_atom_sites_solution_primary direct
_atom_sites_solution_secondary difmap
_audit_creation_method SHELXL-97
_cell_angle_alpha 96.13(2)
_cell_angle_beta 90.55(2)
_cell_angle_gamma 99.05(3)
_cell_formula_units_Z 2
_cell_length_a 5.594(6)
_cell_length_b 11.015(13)
_cell_length_c 23.69(3)
_cell_measurement_temperature 293(2)
_cell_volume 1433(3)
_computing_cell_refinement 'BRUKER AXS SMART 3'
_computing_data_collection 'BRUKER AXS SMART 3'
_computing_data_reduction 'BRUKER AXS SMART 3'
_computing_molecular_graphics 'PLATON, 'MERCURY 1.3'
_computing_structure_refinement 'SHELXL-97 (Sheldrick, 1997)'
_computing_structure_solution 'SHELXS-97 (Sheldrick, 1990)'
_diffrn_ambient_temperature 293(2)
_diffrn_detector_area_resol_mean 0.3
_diffrn_measured_fraction_theta_full 0.934
_diffrn_measured_fraction_theta_max 0.934
_diffrn_measurement_device_type 'BRUKER SMART CCD AREA DETECTOR'
_diffrn_measurement_method PHI-OMEGA
_diffrn_radiation_monochromator graphite
_diffrn_radiation_source 'fine-focus sealed tube'
_diffrn_radiation_type MoK\a
_diffrn_radiation_wavelength 0.71073
_diffrn_reflns_av_R_equivalents 0.0888
_diffrn_reflns_av_sigmaI/netI 0.2197
_diffrn_reflns_limit_h_max 6
_diffrn_reflns_limit_h_min -4
_diffrn_reflns_limit_k_max 11
_diffrn_reflns_limit_k_min -11
_diffrn_reflns_limit_l_max 25
_diffrn_reflns_limit_l_min -24
_diffrn_reflns_number 4590
_diffrn_reflns_theta_full 22.50
_diffrn_reflns_theta_max 22.50
_diffrn_reflns_theta_min 1.73
_diffrn_standards_decay_% <10
_exptl_absorpt_coefficient_mu 0.062
_exptl_absorpt_correction_type SADABS
_exptl_crystal_colour COLOURLESS
_exptl_crystal_density_diffrn 1.014
_exptl_crystal_density_method 'not measured'
_exptl_crystal_description 'THIN FIBER'
_exptl_crystal_F_000 492
_exptl_crystal_size_max 0.048
_exptl_crystal_size_mid 0.043
_exptl_crystal_size_min 0.035
_refine_diff_density_max 0.284
_refine_diff_density_min -0.405
_refine_diff_density_rms 0.083
_refine_ls_extinction_method none
_refine_ls_goodness_of_fit_ref 0.816
_refine_ls_hydrogen_treatment constr
_refine_ls_matrix_type full
_refine_ls_number_parameters 281
_refine_ls_number_reflns 3470
_refine_ls_number_restraints 0
_refine_ls_restrained_S_all 0.816
_refine_ls_R_factor_all 0.2098
_refine_ls_R_factor_gt 0.1055
_refine_ls_shift/su_max 0.000
_refine_ls_shift/su_mean 0.000
_refine_ls_structure_factor_coef Fsqd
_refine_ls_weighting_details 'calc w=1/[\s^2^(Fo^2^)+(0.1457P)^2^+0.0000P] where P=(Fo^2^+2Fc^2^)/3'
_refine_ls_weighting_scheme calc
_refine_ls_wR_factor_gt 0.2411
_refine_ls_wR_factor_ref 0.3031
_reflns_number_gt 1116
_reflns_number_total 3470
_reflns_threshold_expression >2sigma(I)
_cod_data_source_file cg050674rsi20051226_081457.cif
_cod_data_source_block dt0865
_cod_depositor_comments
;
The following automatic conversions were performed:

'_symmetry_cell_setting' value 'TRICLINIC' changed to 'triclinic'
according to /home/saulius/struct/CIF-dictionaries/cif_core.dic
dictionary named 'cif_core.dic' version 2.4.1 from 2010-06-29.

Automatic conversion script
Id: cif_fix_values 1715 2011-07-08 13:25:40Z adriana 
;
_cod_database_code 4504797

loop_
_symmetry_equiv_pos_as_xyz
'x, y, z'
'-x, -y, -z'

loop_
_atom_site_label
_atom_site_type_symbol
_atom_site_fract_x
_atom_site_fract_y
_atom_site_fract_z
_atom_site_U_iso_or_equiv
_atom_site_adp_type
_atom_site_occupancy
_atom_site_symmetry_multiplicity
_atom_site_calc_flag
_atom_site_refinement_flags
N1 N 0.7557(8) 0.3055(5) 0.1130(2) 0.0452(15) Uani 1 1 d .
H1N1 H 0.6322 0.2513 0.1242 0.054 Uiso 1 1 calc R
H2N1 H 0.8936 0.2820 0.1246 0.054 Uiso 1 1 calc R
O1 O 1.4341(8) 0.1146(5) 0.1425(2) 0.0705(16) Uani 1 1 d .
O2 O 1.1828(8) 0.2478(5) 0.1476(2) 0.0683(16) Uani 1 1 d .
C13 C 1.2274(13) 0.1437(7) 0.1499(3) 0.0490(19) Uani 1 1 d .
C14 C 1.0339(11) 0.0451(7) 0.1693(3) 0.059(2) Uani 1 1 d .
H14A H 0.9061 0.0252 0.1403 0.070 Uiso 1 1 calc R
H14B H 1.1047 -0.0291 0.1720 0.070 Uiso 1 1 calc R
C15 C 0.9214(11) 0.0785(7) 0.2253(3) 0.062(2) Uani 1 1 d .
H15A H 1.0466 0.0943 0.2550 0.074 Uiso 1 1 calc R
H15B H 0.8546 0.1541 0.2234 0.074 Uiso 1 1 calc R
C16 C 0.7252(11) -0.0206(7) 0.2406(3) 0.061(2) Uani 1 1 d .
H16A H 0.7950 -0.0947 0.2444 0.073 Uiso 1 1 calc R
H16B H 0.6059 -0.0398 0.2097 0.073 Uiso 1 1 calc R
C17 C 0.5976(11) 0.0119(7) 0.2949(3) 0.063(2) Uani 1 1 d .
H17A H 0.7165 0.0313 0.3259 0.076 Uiso 1 1 calc R
H17B H 0.5265 0.0856 0.2912 0.076 Uiso 1 1 calc R
C18 C 0.4032(12) -0.0888(7) 0.3095(3) 0.068(2) Uani 1 1 d .
H18A H 0.4755 -0.1622 0.3131 0.081 Uiso 1 1 calc R
H18B H 0.2861 -0.1085 0.2781 0.081 Uiso 1 1 calc R
C19 C 0.2701(12) -0.0597(7) 0.3632(3) 0.064(2) Uani 1 1 d .
H19A H 0.3870 -0.0413 0.3946 0.076 Uiso 1 1 calc R
H19B H 0.2001 0.0144 0.3598 0.076 Uiso 1 1 calc R
C20 C 0.0743(12) -0.1587(7) 0.3774(3) 0.067(2) Uani 1 1 d .
H20A H 0.1452 -0.2324 0.3813 0.080 Uiso 1 1 calc R
H20B H -0.0407 -0.1780 0.3456 0.080 Uiso 1 1 calc R
C21 C -0.0628(12) -0.1307(7) 0.4303(3) 0.063(2) Uani 1 1 d .
H21A H 0.0521 -0.1110 0.4621 0.076 Uiso 1 1 calc R
H21B H -0.1349 -0.0575 0.4263 0.076 Uiso 1 1 calc R
C22 C -0.2572(12) -0.2307(7) 0.4443(3) 0.070(2) Uani 1 1 d .
H22A H -0.1855 -0.3041 0.4482 0.084 Uiso 1 1 calc R
H22B H -0.3729 -0.2501 0.4126 0.084 Uiso 1 1 calc R
C23 C -0.3907(12) -0.2021(8) 0.4969(3) 0.075(3) Uani 1 1 d .
H23A H -0.4662 -0.1300 0.4926 0.090 Uiso 1 1 calc R
H23B H -0.2744 -0.1802 0.5284 0.090 Uiso 1 1 calc R
C24 C -0.5836(12) -0.3049(7) 0.5121(3) 0.073(2) Uani 1 1 d .
H24A H -0.7006 -0.3269 0.4808 0.088 Uiso 1 1 calc R
H24B H -0.5086 -0.3770 0.5166 0.088 Uiso 1 1 calc R
C25 C -0.7163(13) -0.2732(8) 0.5656(3) 0.074(2) Uani 1 1 d .
H25A H -0.5988 -0.2514 0.5968 0.089 Uiso 1 1 calc R
H25B H -0.7901 -0.2008 0.5610 0.089 Uiso 1 1 calc R
C26 C -0.9082(12) -0.3734(8) 0.5812(3) 0.084(3) Uani 1 1 d .
H26A H -0.8356 -0.4465 0.5851 0.101 Uiso 1 1 calc R
H26B H -1.0282 -0.3939 0.5505 0.101 Uiso 1 1 calc R
C27 C -1.0331(14) -0.3410(9) 0.6349(4) 0.103(3) Uani 1 1 d .
H27A H -1.1057 -0.2679 0.6309 0.123 Uiso 1 1 calc R
H27B H -0.9125 -0.3199 0.6656 0.123 Uiso 1 1 calc R
C28 C -1.2263(16) -0.4411(10) 0.6515(4) 0.131(4) Uani 1 1 d .
H28A H -1.3483 -0.4621 0.6217 0.196 Uiso 1 1 calc R
H28B H -1.2984 -0.4121 0.6859 0.196 Uiso 1 1 calc R
H28C H -1.1556 -0.5128 0.6573 0.196 Uiso 1 1 calc R
C1 C 0.7501(11) 0.2921(6) 0.0497(3) 0.0439(17) Uani 1 1 d .
H1A H 0.8871 0.3494 0.0374 0.053 Uiso 1 1 calc R
C6 C 0.5221(11) 0.3258(7) 0.0262(3) 0.058(2) Uani 1 1 d .
H6A H 0.5141 0.4116 0.0392 0.069 Uiso 1 1 calc R
H6B H 0.3836 0.2752 0.0408 0.069 Uiso 1 1 calc R
C5 C 0.5075(13) 0.3078(8) -0.0386(3) 0.070(2) Uani 1 1 d .
H5A H 0.3531 0.3255 -0.0516 0.084 Uiso 1 1 calc R
H5B H 0.6349 0.3650 -0.0535 0.084 Uiso 1 1 calc R
C4 C 0.5334(14) 0.1788(8) -0.0601(3) 0.079(3) Uani 1 1 d .
H4A H 0.5350 0.1703 -0.1013 0.095 Uiso 1 1 calc R
H4B H 0.3963 0.1221 -0.0487 0.095 Uiso 1 1 calc R
C3 C 0.7650(14) 0.1464(8) -0.0369(3) 0.073(2) Uani 1 1 d .
H3A H 0.9019 0.1974 -0.0519 0.087 Uiso 1 1 calc R
H3B H 0.7743 0.0607 -0.0498 0.087 Uiso 1 1 calc R
C2 C 0.7821(12) 0.1650(7) 0.0274(3) 0.064(2) Uani 1 1 d .
H2A H 0.6587 0.1060 0.0426 0.077 Uiso 1 1 calc R
H2B H 0.9389 0.1495 0.0400 0.077 Uiso 1 1 calc R
C7 C 0.7410(11) 0.4291(6) 0.1441(3) 0.0477(18) Uani 1 1 d .
H7A H 0.5905 0.4556 0.1324 0.057 Uiso 1 1 calc R
C8 C 0.7344(12) 0.4163(8) 0.2077(3) 0.068(2) Uani 1 1 d .
H8A H 0.5934 0.3576 0.2154 0.082 Uiso 1 1 calc R
H8B H 0.8774 0.3844 0.2191 0.082 Uiso 1 1 calc R
C9 C 0.7251(13) 0.5379(7) 0.2419(3) 0.071(2) Uani 1 1 d .
H9A H 0.5750 0.5664 0.2330 0.086 Uiso 1 1 calc R
H9B H 0.7276 0.5274 0.2820 0.086 Uiso 1 1 calc R
C10 C 0.9341(15) 0.6327(8) 0.2297(3) 0.082(3) Uani 1 1 d .
H10A H 1.0832 0.6083 0.2424 0.099 Uiso 1 1 calc R
H10B H 0.9185 0.7114 0.2508 0.099 Uiso 1 1 calc R
C11 C 0.9479(15) 0.6485(8) 0.1660(4) 0.086(3) Uani 1 1 d .
H11A H 0.8091 0.6833 0.1541 0.104 Uiso 1 1 calc R
H11B H 1.0932 0.7051 0.1591 0.104 Uiso 1 1 calc R
C12 C 0.9515(12) 0.5250(7) 0.1318(3) 0.067(2) Uani 1 1 d .
H12A H 0.9477 0.5355 0.0917 0.081 Uiso 1 1 calc R
H12B H 1.1014 0.4959 0.1402 0.081 Uiso 1 1 calc R

loop_
_atom_site_aniso_label
_atom_site_aniso_U_11
_atom_site_aniso_U_22
_atom_site_aniso_U_33
_atom_site_aniso_U_23
_atom_site_aniso_U_13
_atom_site_aniso_U_12
N1 0.033(3) 0.061(4) 0.038(4) 0.003(3) 0.007(3) 0.001(3)
O1 0.036(3) 0.096(4) 0.078(4) 0.004(3) 0.024(3) 0.006(3)
O2 0.040(3) 0.071(4) 0.086(4) -0.007(3) 0.017(2) -0.007(3)
C13 0.050(5) 0.051(6) 0.037(5) -0.018(3) 0.007(4) -0.006(4)
C14 0.045(4) 0.076(6) 0.047(5) -0.005(4) 0.021(4) -0.010(4)
C15 0.049(4) 0.085(6) 0.044(5) 0.002(4) 0.014(4) -0.010(4)
C16 0.053(4) 0.075(6) 0.050(5) 0.005(4) 0.026(4) -0.003(4)
C17 0.052(4) 0.078(6) 0.052(6) 0.000(4) 0.019(4) -0.010(4)
C18 0.057(5) 0.096(7) 0.042(5) -0.003(4) 0.025(4) -0.008(4)
C19 0.058(5) 0.079(6) 0.046(5) -0.003(4) 0.017(4) -0.008(4)
C20 0.063(5) 0.088(6) 0.044(5) 0.004(4) 0.021(4) -0.007(4)
C21 0.058(5) 0.079(6) 0.046(5) 0.000(4) 0.014(4) -0.003(4)
C22 0.058(5) 0.093(7) 0.050(6) -0.004(4) 0.021(4) -0.009(4)
C23 0.057(5) 0.113(7) 0.047(6) -0.008(4) 0.025(4) -0.005(5)
C24 0.067(5) 0.096(7) 0.050(6) 0.002(4) 0.029(4) -0.005(5)
C25 0.068(5) 0.098(7) 0.053(6) 0.005(4) 0.029(4) 0.001(5)
C26 0.060(5) 0.129(8) 0.052(6) 0.002(5) 0.026(4) -0.016(5)
C27 0.074(6) 0.153(10) 0.077(8) 0.022(6) 0.027(5) -0.001(6)
C28 0.091(7) 0.189(12) 0.106(9) 0.052(7) 0.039(6) -0.023(7)
C1 0.042(4) 0.056(5) 0.031(5) 0.001(3) 0.013(3) 0.004(3)
C6 0.049(4) 0.074(6) 0.049(6) 0.002(4) 0.006(4) 0.008(4)
C5 0.083(6) 0.082(7) 0.040(6) 0.002(4) -0.003(4) 0.003(5)
C4 0.078(6) 0.107(8) 0.042(5) -0.009(5) 0.001(4) -0.004(5)
C3 0.077(6) 0.077(6) 0.060(6) -0.009(4) 0.021(5) 0.008(4)
C2 0.058(5) 0.084(7) 0.045(6) -0.011(4) 0.016(4) 0.007(4)
C7 0.043(4) 0.057(5) 0.041(5) -0.008(3) 0.010(3) 0.010(4)
C8 0.056(5) 0.104(7) 0.035(5) -0.012(4) 0.016(4) -0.002(4)
C9 0.074(5) 0.077(7) 0.057(6) -0.012(4) 0.011(4) 0.005(5)
C10 0.109(7) 0.078(7) 0.051(6) -0.014(4) -0.001(5) 0.000(5)
C11 0.110(7) 0.077(7) 0.064(7) -0.007(5) -0.004(5) -0.002(5)
C12 0.074(5) 0.063(6) 0.054(6) 0.001(4) 0.016(4) -0.017(4)

loop_
_atom_type_symbol
_atom_type_description
_atom_type_scat_dispersion_real
_atom_type_scat_dispersion_imag
_atom_type_scat_source
C C 0.0033 0.0016 'International Tables Vol C Tables 4.2.6.8 and 6.1.1.4'
H H 0.0000 0.0000 'International Tables Vol C Tables 4.2.6.8 and 6.1.1.4'
N N 0.0061 0.0033 'International Tables Vol C Tables 4.2.6.8 and 6.1.1.4'
O O 0.0106 0.0060 'International Tables Vol C Tables 4.2.6.8 and 6.1.1.4'

loop_
_geom_angle_atom_site_label_1
_geom_angle_atom_site_label_2
_geom_angle_atom_site_label_3
_geom_angle
_geom_angle_site_symmetry_1
C7 N1 C1 118.7(5) .
C7 N1 H1N1 107.6 .
C1 N1 H1N1 107.6 .
C7 N1 H2N1 107.6 .
C1 N1 H2N1 107.6 .
H1N1 N1 H2N1 107.1 .
O2 O2 C13 0(10) 1
O2 C13 O2 0.0(6) 1
O2 C13 O1 123.6(7) 1
O2 C13 O1 123.6(7) .
O2 C13 C14 119.5(7) 1
O2 C13 C14 119.5(7) .
O1 C13 C14 116.5(7) .
C15 C14 C13 115.8(6) .
C15 C14 H14A 108.3 .
C13 C14 H14A 108.3 .
C15 C14 H14B 108.3 .
C13 C14 H14B 108.3 .
H14A C14 H14B 107.4 .
C16 C15 C14 113.0(6) .
C16 C15 H15A 109.0 .
C14 C15 H15A 109.0 .
C16 C15 H15B 109.0 .
C14 C15 H15B 109.0 .
H15A C15 H15B 107.8 .
C15 C16 C17 114.8(6) .
C15 C16 H16A 108.6 .
C17 C16 H16A 108.6 .
C15 C16 H16B 108.6 .
C17 C16 H16B 108.6 .
H16A C16 H16B 107.5 .
C18 C17 C16 113.8(6) .
C18 C17 H17A 108.8 .
C16 C17 H17A 108.8 .
C18 C17 H17B 108.8 .
C16 C17 H17B 108.8 .
H17A C17 H17B 107.7 .
C17 C18 C19 115.5(6) .
C17 C18 H18A 108.4 .
C19 C18 H18A 108.4 .
C17 C18 H18B 108.4 .
C19 C18 H18B 108.4 .
H18A C18 H18B 107.5 .
C20 C19 C18 115.7(6) .
C20 C19 H19A 108.4 .
C18 C19 H19A 108.4 .
C20 C19 H19B 108.4 .
C18 C19 H19B 108.4 .
H19A C19 H19B 107.4 .
C19 C20 C21 116.5(6) .
C19 C20 H20A 108.2 .
C21 C20 H20A 108.2 .
C19 C20 H20B 108.2 .
C21 C20 H20B 108.2 .
H20A C20 H20B 107.3 .
C22 C21 C20 116.1(6) .
C22 C21 H21A 108.3 .
C20 C21 H21A 108.3 .
C22 C21 H21B 108.3 .
C20 C21 H21B 108.3 .
H21A C21 H21B 107.4 .
C21 C22 C23 115.5(6) .
C21 C22 H22A 108.4 .
C23 C22 H22A 108.4 .
C21 C22 H22B 108.4 .
C23 C22 H22B 108.4 .
H22A C22 H22B 107.5 .
C22 C23 C24 115.6(6) .
C22 C23 H23A 108.4 .
C24 C23 H23A 108.4 .
C22 C23 H23B 108.4 .
C24 C23 H23B 108.4 .
H23A C23 H23B 107.4 .
C25 C24 C23 114.4(6) .
C25 C24 H24A 108.7 .
C23 C24 H24A 108.7 .
C25 C24 H24B 108.7 .
C23 C24 H24B 108.7 .
H24A C24 H24B 107.6 .
C26 C25 C24 115.3(7) .
C26 C25 H25A 108.4 .
C24 C25 H25A 108.4 .
C26 C25 H25B 108.4 .
C24 C25 H25B 108.4 .
H25A C25 H25B 107.5 .
C25 C26 C27 114.4(7) .
C25 C26 H26A 108.7 .
C27 C26 H26A 108.7 .
C25 C26 H26B 108.7 .
C27 C26 H26B 108.7 .
H26A C26 H26B 107.6 .
C26 C27 C28 115.0(8) .
C26 C27 H27A 108.5 .
C28 C27 H27A 108.5 .
C26 C27 H27B 108.5 .
C28 C27 H27B 108.5 .
H27A C27 H27B 107.5 .
C27 C28 H28A 109.5 .
C27 C28 H28B 109.5 .
H28A C28 H28B 109.5 .
C27 C28 H28C 109.5 .
H28A C28 H28C 109.5 .
H28B C28 H28C 109.5 .
C2 C1 N1 110.0(5) .
C2 C1 C6 111.5(6) .
N1 C1 C6 111.6(5) .
C2 C1 H1A 107.8 .
N1 C1 H1A 107.8 .
C6 C1 H1A 107.8 .
C1 C6 C5 112.6(5) .
C1 C6 H6A 109.1 .
C5 C6 H6A 109.1 .
C1 C6 H6B 109.1 .
C5 C6 H6B 109.1 .
H6A C6 H6B 107.8 .
C4 C5 C6 110.5(6) .
C4 C5 H5A 109.5 .
C6 C5 H5A 109.5 .
C4 C5 H5B 109.5 .
C6 C5 H5B 109.5 .
H5A C5 H5B 108.1 .
C5 C4 C3 110.4(6) .
C5 C4 H4A 109.6 .
C3 C4 H4A 109.6 .
C5 C4 H4B 109.6 .
C3 C4 H4B 109.6 .
H4A C4 H4B 108.1 .
C4 C3 C2 112.6(6) .
C4 C3 H3A 109.1 .
C2 C3 H3A 109.1 .
C4 C3 H3B 109.1 .
C2 C3 H3B 109.1 .
H3A C3 H3B 107.8 .
C1 C2 C3 111.4(6) .
C1 C2 H2A 109.3 .
C3 C2 H2A 109.3 .
C1 C2 H2B 109.3 .
C3 C2 H2B 109.3 .
H2A C2 H2B 108.0 .
N1 C7 C12 111.9(5) .
N1 C7 C8 108.4(6) .
C12 C7 C8 110.1(5) .
N1 C7 H7A 108.8 .
C12 C7 H7A 108.8 .
C8 C7 H7A 108.8 .
C9 C8 C7 111.4(7) .
C9 C8 H8A 109.3 .
C7 C8 H8A 109.3 .
C9 C8 H8B 109.3 .
C7 C8 H8B 109.3 .
H8A C8 H8B 108.0 .
C10 C9 C8 111.2(6) .
C10 C9 H9A 109.4 .
C8 C9 H9A 109.4 .
C10 C9 H9B 109.4 .
C8 C9 H9B 109.4 .
H9A C9 H9B 108.0 .
C9 C10 C11 111.8(6) .
C9 C10 H10A 109.3 .
C11 C10 H10A 109.3 .
C9 C10 H10B 109.3 .
C11 C10 H10B 109.3 .
H10A C10 H10B 107.9 .
C12 C11 C10 110.1(7) .
C12 C11 H11A 109.6 .
C10 C11 H11A 109.6 .
C12 C11 H11B 109.6 .
C10 C11 H11B 109.6 .
H11A C11 H11B 108.1 .
C7 C12 C11 112.5(6) .
C7 C12 H12A 109.1 .
C11 C12 H12A 109.1 .
C7 C12 H12B 109.1 .
C11 C12 H12B 109.1 .
H12A C12 H12B 107.8 .

loop_
_geom_bond_atom_site_label_1
_geom_bond_atom_site_label_2
_geom_bond_distance
_geom_bond_site_symmetry_2
N1 C7 1.492(8) .
N1 C1 1.492(7) .
N1 H1N1 0.9000 .
N1 H2N1 0.9000 .
O1 C13 1.257(8) .
O2 O2 0.000(16) 1
O2 C13 1.218(8) .
C13 O2 1.218(8) 1
C13 C14 1.520(9) .
C14 C15 1.508(9) .
C14 H14A 0.9700 .
C14 H14B 0.9700 .
C15 C16 1.498(8) .
C15 H15A 0.9700 .
C15 H15B 0.9700 .
C16 C17 1.513(8) .
C16 H16A 0.9700 .
C16 H16B 0.9700 .
C17 C18 1.498(8) .
C17 H17A 0.9700 .
C17 H17B 0.9700 .
C18 C19 1.511(8) .
C18 H18A 0.9700 .
C18 H18B 0.9700 .
C19 C20 1.487(8) .
C19 H19A 0.9700 .
C19 H19B 0.9700 .
C20 C21 1.505(9) .
C20 H20A 0.9700 .
C20 H20B 0.9700 .
C21 C22 1.488(8) .
C21 H21A 0.9700 .
C21 H21B 0.9700 .
C22 C23 1.489(9) .
C22 H22A 0.9700 .
C22 H22B 0.9700 .
C23 C24 1.513(9) .
C23 H23A 0.9700 .
C23 H23B 0.9700 .
C24 C25 1.510(9) .
C24 H24A 0.9700 .
C24 H24B 0.9700 .
C25 C26 1.493(9) .
C25 H25A 0.9700 .
C25 H25B 0.9700 .
C26 C27 1.494(10) .
C26 H26A 0.9700 .
C26 H26B 0.9700 .
C27 C28 1.504(10) .
C27 H27A 0.9700 .
C27 H27B 0.9700 .
C28 H28A 0.9600 .
C28 H28B 0.9600 .
C28 H28C 0.9600 .
C1 C2 1.482(9) .
C1 C6 1.501(9) .
C1 H1A 0.9800 .
C6 C5 1.526(9) .
C6 H6A 0.9700 .
C6 H6B 0.9700 .
C5 C4 1.488(10) .
C5 H5A 0.9700 .
C5 H5B 0.9700 .
C4 C3 1.510(10) .
C4 H4A 0.9700 .
C4 H4B 0.9700 .
C3 C2 1.516(9) .
C3 H3A 0.9700 .
C3 H3B 0.9700 .
C2 H2A 0.9700 .
C2 H2B 0.9700 .
C7 C12 1.506(8) .
C7 C8 1.530(9) .
C7 H7A 0.9800 .
C8 C9 1.497(9) .
C8 H8A 0.9700 .
C8 H8B 0.9700 .
C9 C10 1.493(9) .
C9 H9A 0.9700 .
C9 H9B 0.9700 .
C10 C11 1.540(10) .
C10 H10A 0.9700 .
C10 H10B 0.9700 .
C11 C12 1.510(10) .
C11 H11A 0.9700 .
C11 H11B 0.9700 .
C12 H12A 0.9700 .
C12 H12B 0.9700 .

loop_
_geom_hbond_atom_site_label_D
_geom_hbond_atom_site_label_H
_geom_hbond_atom_site_label_A
_geom_hbond_distance_DH
_geom_hbond_distance_HA
_geom_hbond_distance_DA
_geom_hbond_angle_DHA
_geom_hbond_site_symmetry_A
N1 H1N1 O1 0.90 1.82 2.700(7) 165.7 1_455
N1 H2N1 O2 0.90 1.81 2.708(8) 175.3 1
